data_2232729
loop_
_publ_author_name
'Asiri, Abdullah M.'
'Al-Youbi, Abdulrahman O.'
'Khan, Salman A.'
'Tahir, M. Nawaz'

_publ_section_title
;
 2-[(3,5-Dimethyl-1-phenyl-1<i>H</i>-pyrazol-4-yl)methylidene]indan-1,3-dione
;
_journal_coeditor_code HB6509
_journal_issue 12
_journal_name_full 'Acta Crystallographica Section E'
_journal_page_first o3419
_journal_paper_doi 10.1107/S1600536811049488
_journal_volume 67
_journal_year 2011
_chemical_formula_iupac 'C21 H16 N2 O2'
_chemical_formula_moiety 'C21 H16 N2 O2'
_chemical_formula_sum 'C21 H16 N2 O2'
_chemical_formula_weight 328.36
_chemical_name_systematic
;
2-[(3,5-Dimethyl-1-phenyl-1<i>H</i>-pyrazol-4-yl)methylidene]indan-1,3-dione
;
_space_group_IT_number 15
_symmetry_cell_setting monoclinic
_symmetry_space_group_name_Hall '-C 2yc'
_symmetry_space_group_name_H-M 'C 1 2/c 1'
_atom_sites_solution_hydrogens geom
_atom_sites_solution_primary direct
_atom_sites_solution_secondary difmap
_audit_creation_method SHELXL-97
_cell_angle_alpha 90
_cell_angle_beta 98.2510(10)
_cell_angle_gamma 90
_cell_formula_units_Z 8
_cell_length_a 14.6655(3)
_cell_length_b 7.8902(2)
_cell_length_c 28.6651(7)
_cell_measurement_reflns_used 2106
_cell_measurement_temperature 296(2)
_cell_measurement_theta_max 25.25
_cell_measurement_theta_min 1.44
_cell_volume 3282.61(13)
_computing_cell_refinement 'SAINT (Bruker, 2009)'
_computing_data_collection 'APEX2 (Bruker, 2009)'
_computing_data_reduction 'SAINT (Bruker, 2009)'
_computing_molecular_graphics 'ORTEP-3 for Windows (Farrugia, 1997) and PLATON (Spek, 2009)'
_computing_publication_material
;
WinGX (Farrugia, 1999) and PLATON (Spek, 2009)
;
_computing_structure_refinement 'SHELXL97 (Sheldrick, 2008)'
_computing_structure_solution 'SHELXS97 (Sheldrick, 2008)'
_diffrn_ambient_temperature 296(2)
_diffrn_detector_area_resol_mean 8.00
_diffrn_measured_fraction_theta_full 0.999
_diffrn_measured_fraction_theta_max 0.999
_diffrn_measurement_device_type 'Bruker Kappa APEXII CCD'
_diffrn_measurement_method \w
_diffrn_radiation_monochromator graphite
_diffrn_radiation_source 'fine-focus sealed tube'
_diffrn_radiation_type MoK\a
_diffrn_radiation_wavelength 0.71073
_diffrn_reflns_av_R_equivalents 0.0342
_diffrn_reflns_av_sigmaI/netI 0.0343
_diffrn_reflns_limit_h_max 17
_diffrn_reflns_limit_h_min -17
_diffrn_reflns_limit_k_max 9
_diffrn_reflns_limit_k_min -6
_diffrn_reflns_limit_l_max 34
_diffrn_reflns_limit_l_min -34
_diffrn_reflns_number 12302
_diffrn_reflns_theta_full 25.25
_diffrn_reflns_theta_max 25.25
_diffrn_reflns_theta_min 1.44
_diffrn_standards_number 0
_exptl_absorpt_coefficient_mu 0.087
_exptl_absorpt_correction_T_max 0.985
_exptl_absorpt_correction_T_min 0.975
_exptl_absorpt_correction_type multi-scan
_exptl_absorpt_process_details '(SADABS; Bruker, 2005)'
_exptl_crystal_colour yellow
_exptl_crystal_density_diffrn 1.329
_exptl_crystal_density_method 'not measured'
_exptl_crystal_description prism
_exptl_crystal_F_000 1376
_exptl_crystal_size_max 0.26
_exptl_crystal_size_mid 0.23
_exptl_crystal_size_min 0.21
_refine_diff_density_max 0.115
_refine_diff_density_min -0.231
_refine_ls_goodness_of_fit_ref 1.010
_refine_ls_hydrogen_treatment constr
_refine_ls_matrix_type full
_refine_ls_number_parameters 228
_refine_ls_number_reflns 2970
_refine_ls_number_restraints 0
_refine_ls_restrained_S_all 1.010
_refine_ls_R_factor_all 0.0661
_refine_ls_R_factor_gt 0.0418
_refine_ls_shift/su_max 0.000
_refine_ls_shift/su_mean 0.000
_refine_ls_structure_factor_coef Fsqd
_refine_ls_weighting_details 'calc w=1/[\s^2^(Fo^2^)+(0.0522P)^2^+0.9126P] where P=(Fo^2^+2Fc^2^)/3'
_refine_ls_weighting_scheme calc
_refine_ls_wR_factor_gt 0.0979
_refine_ls_wR_factor_ref 0.1121
_reflns_number_gt 2106
_reflns_number_total 2970
_reflns_threshold_expression I>2\s(I)
_cod_data_source_file hb6509.cif
_cod_data_source_block I
_cod_original_sg_symbol_H-M 'C 2/c'
_cod_database_code 2232729
_cod_database_fobs_code 2232729

loop_
_symmetry_equiv_pos_site_id
_symmetry_equiv_pos_as_xyz
1 x,y,z
2 -x,y,1/2-z
3 -x,-y,-z
4 x,-y,1/2+z
5 1/2+x,1/2+y,z
6 1/2-x,1/2+y,1/2-z
7 1/2-x,1/2-y,-z
8 1/2+x,1/2-y,1/2+z

loop_
_atom_site_aniso_label
_atom_site_aniso_U_11
_atom_site_aniso_U_22
_atom_site_aniso_U_33
_atom_site_aniso_U_12
_atom_site_aniso_U_13
_atom_site_aniso_U_23
O1 0.0561(8) 0.0723(10) 0.0421(7) 0.0083(7) 0.0117(6) -0.0049(7)
O2 0.0533(8) 0.0730(11) 0.0585(8) 0.0118(7) 0.0158(6) -0.0066(7)
N1 0.0349(8) 0.0581(11) 0.0483(9) -0.0067(7) 0.0035(6) -0.0007(8)
N2 0.0348(8) 0.0530(10) 0.0433(8) -0.0046(7) 0.0032(6) 0.0014(7)
C1 0.0384(9) 0.0464(11) 0.0407(9) -0.0030(8) 0.0053(7) 0.0007(9)
C2 0.0416(10) 0.0472(12) 0.0390(10) -0.0033(8) 0.0087(8) 0.0025(9)
C3 0.0412(10) 0.0400(11) 0.0402(10) -0.0041(8) 0.0076(7) 0.0044(8)
C4 0.0455(10) 0.0516(13) 0.0465(10) 0.0007(9) 0.0106(8) 0.0068(9)
C5 0.0453(11) 0.0605(14) 0.0532(12) 0.0008(10) -0.0001(9) 0.0100(10)
C6 0.0595(12) 0.0637(15) 0.0407(10) -0.0042(11) -0.0038(9) 0.0023(10)
C7 0.0575(12) 0.0560(14) 0.0424(10) -0.0013(10) 0.0076(9) -0.0030(9)
C8 0.0417(10) 0.0424(12) 0.0402(10) -0.0053(8) 0.0062(7) 0.0013(8)
C9 0.0428(10) 0.0458(12) 0.0476(10) -0.0032(9) 0.0103(8) -0.0001(9)
C10 0.0392(10) 0.0460(12) 0.0474(10) -0.0028(8) 0.0073(8) -0.0007(9)
C11 0.0359(9) 0.0448(12) 0.0436(10) -0.0005(8) 0.0020(7) 0.0018(8)
C12 0.0369(9) 0.0488(12) 0.0463(10) -0.0027(8) 0.0045(7) 0.0022(9)
C13 0.0403(10) 0.0857(17) 0.0585(12) -0.0126(11) 0.0060(9) 0.0028(11)
C14 0.0341(9) 0.0442(12) 0.0456(10) -0.0015(8) 0.0006(7) 0.0042(9)
C15 0.0423(10) 0.0678(15) 0.0557(11) -0.0129(10) 0.0009(8) 0.0091(11)
C16 0.0419(10) 0.0437(12) 0.0471(10) -0.0080(9) 0.0089(8) -0.0040(9)
C17 0.0499(12) 0.0578(14) 0.0670(13) -0.0009(10) 0.0136(10) 0.0003(11)
C18 0.0641(14) 0.0630(16) 0.0935(18) -0.0102(12) 0.0383(13) -0.0158(14)
C19 0.1054(19) 0.0613(16) 0.0645(15) -0.0224(14) 0.0406(14) -0.0123(13)
C20 0.0982(18) 0.0600(16) 0.0470(12) -0.0066(13) 0.0127(11) -0.0033(11)
C21 0.0598(12) 0.0527(13) 0.0483(11) 0.0012(10) 0.0073(9) -0.0045(10)

loop_
_atom_site_type_symbol
_atom_site_label
_atom_site_fract_x
_atom_site_fract_y
_atom_site_fract_z
_atom_site_U_iso_or_equiv
_atom_site_thermal_displace_type
_atom_site_occupancy
_atom_site_disorder_group
O O1 0.07106(8) 0.30881(19) 0.11877(4) 0.0564(5) Uani 1.000 -16
O O2 0.23637(9) 0.04176(19) 0.00898(4) 0.0608(5) Uani 1.000 -16
N N1 0.34865(9) 0.1867(2) 0.23313(5) 0.0473(5) Uani 1.000 -16
N N2 0.25797(9) 0.1475(2) 0.23590(5) 0.0439(5) Uani 1.000 -16
C C1 0.17883(11) 0.1490(2) 0.07845(6) 0.0419(6) Uani 1.000 -16
C C2 0.09301(11) 0.2414(3) 0.08361(6) 0.0423(6) Uani 1.000 -16
C C3 0.03786(11) 0.2486(2) 0.03591(6) 0.0403(6) Uani 1.000 -16
C C4 -0.04905(12) 0.3164(3) 0.02282(6) 0.0475(6) Uani 1.000 -16
C C5 -0.08681(13) 0.3072(3) -0.02408(7) 0.0537(7) Uani 1.000 -16
C C6 -0.03758(14) 0.2345(3) -0.05695(7) 0.0557(7) Uani 1.000 -16
C C7 0.04935(13) 0.1681(3) -0.04398(6) 0.0519(7) Uani 1.000 -16
C C8 0.08677(11) 0.1748(2) 0.00319(6) 0.0414(6) Uani 1.000 -16
C C9 0.17632(12) 0.1113(3) 0.02737(6) 0.0450(6) Uani 1.000 -16
C C10 0.25407(11) 0.1176(2) 0.11037(6) 0.0441(6) Uani 1.000 -16
C C11 0.26939(11) 0.1368(2) 0.16062(6) 0.0418(6) Uani 1.000 -16
C C12 0.35529(11) 0.1768(2) 0.18786(6) 0.0441(6) Uani 1.000 -16
C C13 0.44513(12) 0.2131(3) 0.17115(7) 0.0616(8) Uani 1.000 -16
C C14 0.20881(11) 0.1150(2) 0.19334(6) 0.0418(6) Uani 1.000 -16
C C15 0.11558(11) 0.0380(3) 0.18802(6) 0.0559(7) Uani 1.000 -16
C C16 0.22738(12) 0.1517(2) 0.28101(6) 0.0440(6) Uani 1.000 -16
C C17 0.14828(13) 0.2378(3) 0.28667(7) 0.0577(8) Uani 1.000 -16
C C18 0.12018(16) 0.2438(3) 0.33060(9) 0.0709(9) Uani 1.000 -16
C C19 0.17138(19) 0.1645(3) 0.36842(8) 0.0743(10) Uani 1.000 -16
C C20 0.25092(17) 0.0804(3) 0.36263(7) 0.0682(9) Uani 1.000 -16
C C21 0.27950(13) 0.0733(3) 0.31885(6) 0.0536(7) Uani 1.000 -16
H H4 -0.08104 0.36672 0.04493 0.0570 Uiso 1.000 -16
H H5 -0.14557 0.34996 -0.03377 0.0644 Uiso 1.000 -16
H H6 -0.06392 0.23049 -0.08844 0.0668 Uiso 1.000 -16
H H7 0.08189 0.12017 -0.06624 0.0623 Uiso 1.000 -16
H H10 0.30449 0.07647 0.09756 0.0529 Uiso 1.000 -16
H H13A 0.49379 0.20906 0.19738 0.0924 Uiso 1.000 -16
H H13B 0.44309 0.32379 0.15712 0.0924 Uiso 1.000 -16
H H13C 0.45628 0.12989 0.14820 0.0924 Uiso 1.000 -16
H H15A 0.07018 0.12581 0.18772 0.0838 Uiso 1.000 -16
H H15B 0.11146 -0.03737 0.21392 0.0838 Uiso 1.000 -16
H H15C 0.10477 -0.02420 0.15897 0.0838 Uiso 1.000 -16
H H17 0.11393 0.29166 0.26111 0.0693 Uiso 1.000 -16
H H18 0.06657 0.30145 0.33466 0.0850 Uiso 1.000 -16
H H19 0.15205 0.16794 0.39792 0.0891 Uiso 1.000 -16
H H20 0.28568 0.02796 0.38831 0.0818 Uiso 1.000 -16
H H21 0.33335 0.01622 0.31488 0.0643 Uiso 1.000 -16

loop_
_atom_type_symbol
_atom_type_description
_atom_type_scat_dispersion_real
_atom_type_scat_dispersion_imag
_atom_type_scat_source
C C 0.0033 0.0016 'International Tables Vol C Tables 4.2.6.8 and 6.1.1.4'
H H 0.0000 0.0000 'International Tables Vol C Tables 4.2.6.8 and 6.1.1.4'
N N 0.0061 0.0033 'International Tables Vol C Tables 4.2.6.8 and 6.1.1.4'
O O 0.0106 0.0060 'International Tables Vol C Tables 4.2.6.8 and 6.1.1.4'

loop_
_geom_angle_atom_site_label_1
_geom_angle_atom_site_label_2
_geom_angle_atom_site_label_3
_geom_angle
_geom_angle_publ_flag
N2 N1 C12 104.58(13) no
N1 N2 C14 112.65(13) no
N1 N2 C16 118.54(13) no
C14 N2 C16 128.77(14) no
C2 C1 C9 107.17(14) no
C2 C1 C10 130.24(16) no
C9 C1 C10 122.11(15) no
O1 C2 C1 128.67(16) no
O1 C2 C3 124.66(16) no
C1 C2 C3 106.57(14) no
C2 C3 C4 128.51(16) no
C2 C3 C8 109.87(14) no
C4 C3 C8 121.62(16) no
C3 C4 C5 117.97(17) no
C4 C5 C6 120.46(18) no
C5 C6 C7 121.59(18) no
C6 C7 C8 118.03(17) no
C3 C8 C7 120.32(16) no
C3 C8 C9 109.58(15) no
C7 C8 C9 130.10(16) no
O2 C9 C1 126.67(16) no
O2 C9 C8 126.62(16) no
C1 C9 C8 106.71(15) no
C1 C10 C11 130.99(16) no
C10 C11 C12 125.10(15) no
C10 C11 C14 129.85(15) no
C12 C11 C14 105.00(15) no
N1 C12 C11 111.71(14) no
N1 C12 C13 119.87(15) no
C11 C12 C13 128.37(16) no
N2 C14 C11 106.01(14) no
N2 C14 C15 122.38(15) no
C11 C14 C15 130.47(15) no
N2 C16 C17 119.90(16) no
N2 C16 C21 119.37(16) no
C17 C16 C21 120.70(17) no
C16 C17 C18 119.49(19) no
C17 C18 C19 120.1(2) no
C18 C19 C20 120.1(2) no
C19 C20 C21 120.3(2) no
C16 C21 C20 119.35(19) no
C3 C4 H4 121.00 no
C5 C4 H4 121.00 no
C4 C5 H5 120.00 no
C6 C5 H5 120.00 no
C5 C6 H6 119.00 no
C7 C6 H6 119.00 no
C6 C7 H7 121.00 no
C8 C7 H7 121.00 no
C1 C10 H10 115.00 no
C11 C10 H10 115.00 no
C12 C13 H13A 109.00 no
C12 C13 H13B 109.00 no
C12 C13 H13C 109.00 no
H13A C13 H13B 109.00 no
H13A C13 H13C 109.00 no
H13B C13 H13C 109.00 no
C14 C15 H15A 109.00 no
C14 C15 H15B 109.00 no
C14 C15 H15C 109.00 no
H15A C15 H15B 109.00 no
H15A C15 H15C 109.00 no
H15B C15 H15C 109.00 no
C16 C17 H17 120.00 no
C18 C17 H17 120.00 no
C17 C18 H18 120.00 no
C19 C18 H18 120.00 no
C18 C19 H19 120.00 no
C20 C19 H19 120.00 no
C19 C20 H20 120.00 no
C21 C20 H20 120.00 no
C16 C21 H21 120.00 no
C20 C21 H21 120.00 no

loop_
_geom_bond_atom_site_label_1
_geom_bond_atom_site_label_2
_geom_bond_distance
_geom_bond_publ_flag
O1 C2 1.223(2) no
O2 C9 1.220(2) no
N1 N2 1.3787(19) no
N1 C12 1.318(2) no
N2 C14 1.350(2) no
N2 C16 1.429(2) no
C1 C2 1.480(2) no
C1 C9 1.489(2) no
C1 C10 1.351(2) no
C2 C3 1.487(2) no
C3 C4 1.384(2) no
C3 C8 1.388(2) no
C4 C5 1.381(3) no
C5 C6 1.390(3) no
C6 C7 1.379(3) no
C7 C8 1.385(2) no
C8 C9 1.482(2) no
C10 C11 1.434(2) no
C11 C12 1.419(2) no
C11 C14 1.392(2) no
C12 C13 1.493(2) no
C14 C15 1.484(2) no
C16 C17 1.374(3) no
C16 C21 1.380(3) no
C17 C18 1.381(3) no
C18 C19 1.377(3) no
C19 C20 1.373(4) no
C20 C21 1.380(3) no
C4 H4 0.9300 no
C5 H5 0.9300 no
C6 H6 0.9300 no
C7 H7 0.9300 no
C10 H10 0.9300 no
C13 H13A 0.9600 no
C13 H13B 0.9600 no
C13 H13C 0.9600 no
C15 H15A 0.9600 no
C15 H15B 0.9600 no
C15 H15C 0.9600 no
C17 H17 0.9300 no
C18 H18 0.9300 no
C19 H19 0.9300 no
C20 H20 0.9300 no
C21 H21 0.9300 no

loop_
_geom_hbond_atom_site_label_D
_geom_hbond_atom_site_label_H
_geom_hbond_atom_site_label_A
_geom_hbond_site_symmetry_A
_geom_hbond_distance_DH
_geom_hbond_distance_HA
_geom_hbond_distance_DA
_geom_hbond_angle_DHA
_geom_hbond_publ_flag
C18 H18 O1 2_555 0.93 2.58 3.377(3) 145 yes

loop_
_geom_torsion_atom_site_label_1
_geom_torsion_atom_site_label_2
_geom_torsion_atom_site_label_3
_geom_torsion_atom_site_label_4
_geom_torsion
_geom_torsion_publ_flag
C12 N1 N2 C14 -0.43(19) no
C12 N1 N2 C16 -178.29(15) no
N2 N1 C12 C11 1.86(19) no
N2 N1 C12 C13 179.52(16) no
N1 N2 C14 C11 -1.14(19) no
N1 N2 C14 C15 167.82(16) no
C16 N2 C14 C11 176.44(16) no
C16 N2 C14 C15 -14.6(3) no
N1 N2 C16 C17 130.59(19) no
N1 N2 C16 C21 -47.4(2) no
C14 N2 C16 C17 -46.9(3) no
C14 N2 C16 C21 135.2(2) no
C9 C1 C2 O1 -173.0(2) no
C9 C1 C2 C3 3.3(2) no
C10 C1 C2 O1 -0.9(4) no
C10 C1 C2 C3 175.33(17) no
C2 C1 C9 O2 177.3(2) no
C2 C1 C9 C8 -2.7(2) no
C10 C1 C9 O2 4.5(3) no
C10 C1 C9 C8 -175.48(16) no
C2 C1 C10 C11 12.2(3) no
C9 C1 C10 C11 -176.81(18) no
O1 C2 C3 C4 -6.1(3) no
O1 C2 C3 C8 173.65(19) no
C1 C2 C3 C4 177.46(18) no
C1 C2 C3 C8 -2.8(2) no
C2 C3 C4 C5 -179.6(2) no
C8 C3 C4 C5 0.7(3) no
C2 C3 C8 C7 -179.42(18) no
C2 C3 C8 C9 1.1(2) no
C4 C3 C8 C7 0.4(3) no
C4 C3 C8 C9 -179.10(18) no
C3 C4 C5 C6 -1.2(3) no
C4 C5 C6 C7 0.7(4) no
C5 C6 C7 C8 0.3(3) no
C6 C7 C8 C3 -0.8(3) no
C6 C7 C8 C9 178.5(2) no
C3 C8 C9 O2 -179.0(2) no
C3 C8 C9 C1 1.0(2) no
C7 C8 C9 O2 1.7(4) no
C7 C8 C9 C1 -178.41(19) no
C1 C10 C11 C12 -148.87(18) no
C1 C10 C11 C14 34.2(3) no
C10 C11 C12 N1 179.86(16) no
C10 C11 C12 C13 2.4(3) no
C14 C11 C12 N1 -2.57(19) no
C14 C11 C12 C13 -180.00(19) no
C10 C11 C14 N2 179.55(16) no
C10 C11 C14 C15 11.8(3) no
C12 C11 C14 N2 2.13(18) no
C12 C11 C14 C15 -165.60(18) no
N2 C16 C17 C18 -178.80(19) no
C21 C16 C17 C18 -0.9(3) no
N2 C16 C21 C20 178.66(19) no
C17 C16 C21 C20 0.7(3) no
C16 C17 C18 C19 0.2(3) no
C17 C18 C19 C20 0.5(4) no
C18 C19 C20 C21 -0.7(4) no
C19 C20 C21 C16 0.1(3) no

loop_
_cod_related_entry_id
_cod_related_entry_database
_cod_related_entry_code
1 ChemSpider 7147181
